data_1502854
loop_
_publ_author_name
'Hashimoto, Takuya'
'Nakatsu, Hiroki'
'Watanabe, Shogo'
'Maruoka, Keiji'

_publ_section_title
;
 Stereoselective synthesis of trisubstituted aziridines with
 N-alpha-diazoacyl camphorsultam.
;
_journal_issue 8
_journal_name_full 'Organic letters'
_journal_page_first 1668
_journal_page_last 1671
_journal_paper_doi 10.1021/ol100104v
_journal_volume 12
_journal_year 2010
_chemical_absolute_configuration rmad
_chemical_formula_moiety 'C25 H34 N2 O5 S '
_chemical_formula_sum 'C25 H34 N2 O5 S'
_chemical_formula_weight 474.61
_space_group_IT_number 152
_symmetry_cell_setting trigonal
_symmetry_Int_Tables_number 152
_symmetry_space_group_name_Hall 'P 31 2"'
_symmetry_space_group_name_H-M 'P 31 2 1'
_cell_angle_alpha 90.0000
_cell_angle_beta 90.0000
_cell_angle_gamma 120.0000
_cell_formula_units_Z 6
_cell_length_a 11.8548(2)
_cell_length_b 11.8548(2)
_cell_length_c 31.3077(6)
_cell_measurement_reflns_used 33002
_cell_measurement_temperature 123.1
_cell_measurement_theta_max 68.3
_cell_measurement_theta_min 4.2
_cell_volume 3810.40(12)
_computing_cell_refinement PROCESS-AUTO
_computing_data_collection PROCESS-AUTO
_computing_data_reduction CrystalStructure
_computing_publication_material 'CrystalStructure 3.8'
_computing_structure_refinement SHELXL
_computing_structure_solution SIR97
_diffrn_detector_area_resol_mean 10.00
_diffrn_measured_fraction_theta_full 1.000
_diffrn_measured_fraction_theta_max 1.000
_diffrn_measurement_device_type 'Rigaku RAXIS-RAPID'
_diffrn_measurement_method \w
_diffrn_radiation_type 'Cu K\a'
_diffrn_radiation_wavelength 1.54187
_diffrn_reflns_av_R_equivalents 0.040
_diffrn_reflns_limit_h_max 14
_diffrn_reflns_limit_h_min -14
_diffrn_reflns_limit_k_max 14
_diffrn_reflns_limit_k_min -14
_diffrn_reflns_limit_l_max 37
_diffrn_reflns_limit_l_min -37
_diffrn_reflns_number 35190
_diffrn_reflns_theta_full 68.22
_diffrn_reflns_theta_max 68.22
_exptl_absorpt_coefficient_mu 1.435
_exptl_absorpt_correction_T_max 0.650
_exptl_absorpt_correction_T_min 0.568
_exptl_absorpt_correction_type multi-scan
_exptl_absorpt_process_details
;
    Higashi, T. (1995). Program for Absorption Correction.
    Rigaku Corporation, Tokyo, Japan.
;
_exptl_crystal_colour colorless
_exptl_crystal_density_diffrn 1.241
_exptl_crystal_density_method 'not measured'
_exptl_crystal_description block
_exptl_crystal_F_000 1524.00
_exptl_crystal_size_max 0.50
_exptl_crystal_size_mid 0.30
_exptl_crystal_size_min 0.30
_refine_diff_density_max 0.20
_refine_diff_density_min -0.24
_refine_ls_abs_structure_details 'Flack, H. D. (1983), Acta Cryst. A39, 876-881.  1944 Friedel Pairs'
_refine_ls_abs_structure_Flack 0.002(14)
_refine_ls_extinction_method none
_refine_ls_goodness_of_fit_ref 1.063
_refine_ls_hydrogen_treatment refall
_refine_ls_number_parameters 299
_refine_ls_number_reflns 4632
_refine_ls_R_factor_gt 0.0322
_refine_ls_shift/su_max 0.0010
_refine_ls_structure_factor_coef Fsqd
_refine_ls_weighting_details 'w = 1/[\s^2^(Fo^2^)+(0.0398P)^2^+0.8794P] where P=(Fo^2^+2Fc^2^)/3'
_refine_ls_weighting_scheme calc
_refine_ls_wR_factor_ref 0.0817
_reflns_number_gt 4337
_reflns_number_total 4632
_reflns_threshold_expression F^2^>2.0\s(F^2^)
_cod_data_source_file ol100104v_si_002.cif
_cod_data_source_block '_hashimoto8Y17'
_cod_original_cell_volume 3810.42(12)
_cod_original_formula_sum 'C25 H34 N2 O5 S '
_cod_database_code 1502854

loop_
_symmetry_equiv_pos_site_id
_symmetry_equiv_pos_as_xyz
1 +X,+Y,+Z
2 -Y,+X-Y,1/3+Z
3 -X+Y,-X,2/3+Z
4 +Y,+X,-Z
5 +X-Y,-Y,2/3-Z
6 -X,-X+Y,1/3-Z

loop_
_atom_site_label
_atom_site_type_symbol
_atom_site_fract_x
_atom_site_fract_y
_atom_site_fract_z
_atom_site_U_iso_or_equiv
_atom_site_adp_type
_atom_site_occupancy
_atom_site_symmetry_multiplicity
_atom_site_calc_flag
_atom_site_refinement_flags
S(1) S 0.62599(5) 0.11211(4) 0.164234(13) 0.02840(11) Uani 1.00 1 d .
O(1) O 0.73109(14) 0.43247(15) 0.31868(5) 0.0418(3) Uani 1.00 1 d .
O(2) O 0.67085(14) 0.02922(14) 0.18111(4) 0.0364(3) Uani 1.00 1 d .
O(3) O 0.72108(14) 0.24544(13) 0.15636(4) 0.0394(3) Uani 1.00 1 d .
O(4) O 0.53988(13) 0.25363(13) 0.33752(4) 0.0332(3) Uani 1.00 1 d .
O(5) O 0.50427(15) 0.24810(14) 0.24498(4) 0.0374(3) Uani 1.00 1 d .
N(1) N 0.50858(15) 0.10778(15) 0.19628(5) 0.0267(3) Uani 1.00 1 d .
N(2) N 0.68475(15) 0.22567(15) 0.30123(4) 0.0290(3) Uani 1.00 1 d .
C(1) C 0.5777(2) -0.00075(19) 0.27214(6) 0.0332(4) Uani 1.00 1 d .
C(2) C 0.54237(18) 0.17349(18) 0.23572(5) 0.0274(3) Uani 1.00 1 d .
C(3) C 0.62380(18) 0.14109(18) 0.26470(5) 0.0275(3) Uani 1.00 1 d .
C(4) C 0.4154(2) 0.12380(19) 0.16867(6) 0.0310(4) Uani 1.00 1 d .
C(5) C 0.87815(19) 0.22390(19) 0.26761(6) 0.0319(4) Uani 1.00 1 d .
C(6) C 0.76763(19) 0.25006(19) 0.26457(6) 0.0300(4) Uani 1.00 1 d .
C(7) C 1.0588(2) 0.2224(2) 0.23285(7) 0.0416(5) Uani 1.00 1 d .
C(8) C 0.65575(19) 0.3177(2) 0.31838(6) 0.0310(4) Uani 1.00 1 d .
C(9) C 0.5238(2) 0.0427(2) 0.11871(6) 0.0360(4) Uani 1.00 1 d .
C(10) C 0.3970(2) 0.0402(2) 0.12849(6) 0.0345(4) Uani 1.00 1 d .
C(11) C 0.9547(2) 0.2440(2) 0.23146(6) 0.0357(4) Uani 1.00 1 d .
C(12) C 0.4842(2) 0.3273(2) 0.35816(6) 0.0421(5) Uani 1.00 1 d .
C(13) C 0.9084(2) 0.1831(2) 0.30503(7) 0.0453(5) Uani 1.00 1 d .
C(14) C 0.2941(2) -0.1700(2) 0.17585(8) 0.0478(5) Uani 1.00 1 d .
C(15) C 0.2772(2) 0.0672(2) 0.18689(8) 0.0433(5) Uani 1.00 1 d .
C(16) C 0.2750(2) -0.0946(2) 0.13984(7) 0.0410(5) Uani 1.00 1 d .
C(17) C 1.0889(2) 0.1819(2) 0.27043(8) 0.0497(5) Uani 1.00 1 d .
C(18) C 0.3528(2) 0.2181(2) 0.37313(8) 0.0557(6) Uani 1.00 1 d .
C(19) C 0.3431(2) 0.0919(2) 0.09378(8) 0.0569(7) Uani 1.00 1 d .
C(20) C 0.1948(2) -0.0290(2) 0.15126(9) 0.0574(7) Uani 1.00 1 d .
C(21) C 0.4672(3) 0.4122(3) 0.32560(8) 0.0585(6) Uani 1.00 1 d .
C(22) C 0.2227(2) -0.1874(2) 0.10151(9) 0.0597(7) Uani 1.00 1 d .
C(23) C 1.0138(2) 0.1624(2) 0.30636(8) 0.0554(6) Uani 1.00 1 d .
C(24) C 0.5688(2) 0.4044(2) 0.39570(7) 0.0579(6) Uani 1.00 1 d .
C(25) C 0.2045(3) 0.0490(2) 0.11119(10) 0.0707(9) Uani 1.00 1 d .
H(1) H 0.6386 -0.0091 0.2913 0.040 Uiso 1.00 1 c R
H(2) H 0.5735 -0.0430 0.2448 0.040 Uiso 1.00 1 c R
H(3) H 0.4910 -0.0426 0.2852 0.040 Uiso 1.00 1 c R
H(4) H 0.4517 0.2173 0.1607 0.037 Uiso 1.00 1 c R
H(5) H 0.7864 0.3290 0.2476 0.036 Uiso 1.00 1 c R
H(6) H 1.1098 0.2352 0.2080 0.050 Uiso 1.00 1 c R
H(7) H 0.9351 0.2729 0.2057 0.043 Uiso 1.00 1 c R
H(8) H 0.8570 0.1691 0.3299 0.054 Uiso 1.00 1 c R
H(9) H 0.3467 -0.2071 0.1655 0.057 Uiso 1.00 1 c R
H(10) H 0.2090 -0.2403 0.1854 0.057 Uiso 1.00 1 c R
H(11) H 0.3388 -0.1110 0.1998 0.057 Uiso 1.00 1 c R
H(12) H 0.2536 0.1356 0.1910 0.052 Uiso 1.00 1 c R
H(13) H 0.2676 0.0216 0.2143 0.052 Uiso 1.00 1 c R
H(14) H 1.1609 0.1677 0.2715 0.060 Uiso 1.00 1 c R
H(15) H 0.2999 0.1709 0.3483 0.067 Uiso 1.00 1 c R
H(16) H 0.3083 0.2549 0.3895 0.067 Uiso 1.00 1 c R
H(17) H 0.3655 0.1581 0.3913 0.067 Uiso 1.00 1 c R
H(18) H 0.3391 0.0517 0.0657 0.068 Uiso 1.00 1 c R
H(19) H 0.3962 0.1878 0.0912 0.068 Uiso 1.00 1 c R
H(20) H 0.1033 -0.0918 0.1600 0.069 Uiso 1.00 1 c R
H(21) H 0.5529 0.4821 0.3164 0.070 Uiso 1.00 1 c R
H(22) H 0.4184 0.4502 0.3385 0.070 Uiso 1.00 1 c R
H(23) H 0.4192 0.3593 0.3009 0.070 Uiso 1.00 1 c R
H(24) H 0.2788 -0.2247 0.0962 0.072 Uiso 1.00 1 c R
H(25) H 0.2220 -0.1392 0.0762 0.072 Uiso 1.00 1 c R
H(26) H 0.1339 -0.2575 0.1076 0.072 Uiso 1.00 1 c R
H(27) H 1.0344 0.1345 0.3322 0.066 Uiso 1.00 1 c R
H(28) H 0.6522 0.4751 0.3851 0.070 Uiso 1.00 1 c R
H(29) H 0.5844 0.3468 0.4141 0.070 Uiso 1.00 1 c R
H(30) H 0.5243 0.4413 0.4121 0.070 Uiso 1.00 1 c R
H(31) H 0.1954 0.1254 0.1183 0.085 Uiso 1.00 1 c R
H(32) H 0.1367 -0.0058 0.0901 0.085 Uiso 1.00 1 c R
H(33) H 0.5654 0.0961 0.0930 0.043 Uiso 1.00 1 c R
H(34) H 0.5073 -0.0466 0.1135 0.043 Uiso 1.00 1 c R

loop_
_atom_site_aniso_label
_atom_site_aniso_U_11
_atom_site_aniso_U_22
_atom_site_aniso_U_33
_atom_site_aniso_U_12
_atom_site_aniso_U_13
_atom_site_aniso_U_23
S(1) 0.0326(2) 0.0304(2) 0.02413(19) 0.0172(2) 0.00148(18) -0.00208(18)
O(1) 0.0406(8) 0.0341(8) 0.0469(8) 0.0158(7) -0.0011(6) -0.0098(6)
O(2) 0.0449(8) 0.0442(8) 0.0326(6) 0.0317(7) 0.0024(5) -0.0014(6)
O(3) 0.0401(8) 0.0312(7) 0.0386(7) 0.0116(6) 0.0088(6) 0.0001(5)
O(4) 0.0379(7) 0.0384(7) 0.0291(6) 0.0235(6) 0.0027(5) -0.0045(5)
O(5) 0.0527(9) 0.0402(8) 0.0315(6) 0.0324(7) -0.0045(6) -0.0072(6)
N(1) 0.0305(8) 0.0305(8) 0.0235(7) 0.0185(7) -0.0011(6) -0.0028(6)
N(2) 0.0311(8) 0.0337(8) 0.0248(6) 0.0182(7) 0.0002(6) -0.0048(6)
C(1) 0.0431(11) 0.0328(10) 0.0268(8) 0.0214(9) -0.0018(8) -0.0001(7)
C(2) 0.0308(9) 0.0263(9) 0.0253(8) 0.0145(8) 0.0020(7) -0.0019(7)
C(3) 0.0329(10) 0.0321(9) 0.0213(7) 0.0192(8) -0.0002(7) -0.0035(6)
C(4) 0.0343(10) 0.0274(9) 0.0354(9) 0.0184(8) -0.0079(8) -0.0032(7)
C(5) 0.0300(9) 0.0331(10) 0.0336(9) 0.0165(8) -0.0011(7) -0.0053(8)
C(6) 0.0332(10) 0.0308(9) 0.0268(8) 0.0166(8) 0.0010(7) -0.0023(7)
C(7) 0.0337(11) 0.0435(12) 0.0461(11) 0.0182(10) 0.0079(9) -0.0010(9)
C(8) 0.0342(10) 0.0358(11) 0.0246(8) 0.0187(9) -0.0033(7) -0.0052(7)
C(9) 0.0465(12) 0.0396(11) 0.0240(8) 0.0232(10) -0.0041(8) -0.0056(8)
C(10) 0.0426(11) 0.0314(10) 0.0332(9) 0.0212(9) -0.0131(8) -0.0060(8)
C(11) 0.0345(10) 0.0374(11) 0.0336(10) 0.0169(9) 0.0029(8) 0.0014(8)
C(12) 0.0510(13) 0.0578(14) 0.0320(9) 0.0381(12) 0.0036(8) -0.0089(9)
C(13) 0.0467(13) 0.0689(15) 0.0292(9) 0.0355(12) -0.0008(9) -0.0012(9)
C(14) 0.0496(14) 0.0313(11) 0.0595(13) 0.0180(10) 0.0067(11) 0.0015(9)
C(15) 0.0333(11) 0.0391(12) 0.0634(13) 0.0223(10) -0.0042(10) -0.0112(10)
C(16) 0.0355(11) 0.0298(10) 0.0579(13) 0.0164(9) -0.0099(9) -0.0116(9)
C(17) 0.0374(12) 0.0629(16) 0.0571(13) 0.0313(12) -0.0035(10) -0.0051(12)
C(18) 0.0479(14) 0.0795(19) 0.0470(13) 0.0374(14) 0.0109(10) -0.0035(12)
C(19) 0.087(2) 0.0470(13) 0.0507(12) 0.0443(14) -0.0374(13) -0.0150(10)
C(20) 0.0341(12) 0.0510(14) 0.0910(19) 0.0241(11) -0.0160(12) -0.0275(13)
C(21) 0.0797(19) 0.0716(17) 0.0537(13) 0.0600(16) 0.0059(13) 0.0011(12)
C(22) 0.0569(15) 0.0407(13) 0.0825(18) 0.0252(12) -0.0231(13) -0.0263(12)
C(23) 0.0502(14) 0.0848(19) 0.0431(12) 0.0428(14) -0.0097(10) -0.0006(12)
C(24) 0.0709(17) 0.0719(17) 0.0390(11) 0.0417(15) 0.0006(11) -0.0229(12)
C(25) 0.082(2) 0.0750(19) 0.0859(19) 0.0623(18) -0.0543(17) -0.0413(16)

loop_
_atom_type_symbol
_atom_type_description
_atom_type_scat_dispersion_real
_atom_type_scat_dispersion_imag
_atom_type_scat_source
C C 0.018 0.009
;
International Tables for Crystallography
(1992, Vol. C, Tables 4.2.6.8 and 6.1.1.4)
;
H H 0.000 0.000
;
International Tables for Crystallography
(1992, Vol. C, Table 6.1.1.4)
;
N N 0.031 0.018
;
International Tables for Crystallography
(1992, Vol. C, Tables 4.2.6.8 and 6.1.1.4)
;
O O 0.049 0.032
;
International Tables for Crystallography
(1992, Vol. C, Tables 4.2.6.8 and 6.1.1.4)
;
S S 0.333 0.557
;
International Tables for Crystallography
(1992, Vol. C, Tables 4.2.6.8 and 6.1.1.4)
;

loop_
_geom_angle_atom_site_label_1
_geom_angle_atom_site_label_2
_geom_angle_atom_site_label_3
_geom_angle
_geom_angle_publ_flag
O(2) S(1) O(3) 117.63(9) yes
O(2) S(1) N(1) 109.99(8) yes
O(2) S(1) C(9) 112.24(10) yes
O(3) S(1) N(1) 108.46(9) yes
O(3) S(1) C(9) 110.49(8) yes
N(1) S(1) C(9) 95.77(9) yes
C(8) O(4) C(12) 119.72(16) yes
S(1) N(1) C(2) 120.02(13) yes
S(1) N(1) C(4) 107.65(12) yes
C(2) N(1) C(4) 117.59(19) yes
C(3) N(2) C(6) 64.28(11) yes
C(3) N(2) C(8) 127.35(18) yes
C(6) N(2) C(8) 123.71(16) yes
O(5) C(2) N(1) 120.46(19) yes
O(5) C(2) C(3) 124.16(15) yes
N(1) C(2) C(3) 115.4(2) yes
N(2) C(3) C(1) 115.28(15) yes
N(2) C(3) C(2) 117.30(19) yes
N(2) C(3) C(6) 57.55(10) yes
C(1) C(3) C(2) 117.20(14) yes
C(1) C(3) C(6) 124.7(2) yes
C(2) C(3) C(6) 111.47(15) yes
N(1) C(4) C(10) 105.4(2) yes
N(1) C(4) C(15) 115.23(16) yes
C(10) C(4) C(15) 104.12(15) yes
C(6) C(5) C(11) 118.44(19) yes
C(6) C(5) C(13) 122.4(2) yes
C(11) C(5) C(13) 119.2(2) yes
N(2) C(6) C(3) 58.17(10) yes
N(2) C(6) C(5) 119.22(17) yes
C(3) C(6) C(5) 122.96(19) yes
C(11) C(7) C(17) 120.0(2) yes
O(1) C(8) O(4) 127.9(2) yes
O(1) C(8) N(2) 123.53(19) yes
O(4) C(8) N(2) 108.14(15) yes
S(1) C(9) C(10) 106.59(14) yes
C(4) C(10) C(9) 109.27(16) yes
C(4) C(10) C(16) 103.37(15) yes
C(4) C(10) C(19) 105.9(2) yes
C(9) C(10) C(16) 117.7(2) yes
C(9) C(10) C(19) 117.02(18) yes
C(16) C(10) C(19) 102.22(17) yes
C(5) C(11) C(7) 120.5(2) yes
O(4) C(12) C(18) 101.7(2) yes
O(4) C(12) C(21) 110.18(18) yes
O(4) C(12) C(24) 109.8(2) yes
C(18) C(12) C(21) 110.7(2) yes
C(18) C(12) C(24) 111.19(17) yes
C(21) C(12) C(24) 112.8(2) yes
C(5) C(13) C(23) 120.1(2) yes
C(4) C(15) C(20) 101.35(19) yes
C(10) C(16) C(14) 115.68(18) yes
C(10) C(16) C(20) 91.43(18) yes
C(10) C(16) C(22) 112.92(17) yes
C(14) C(16) C(20) 115.7(2) yes
C(14) C(16) C(22) 106.5(2) yes
C(20) C(16) C(22) 114.4(2) yes
C(7) C(17) C(23) 119.7(2) yes
C(10) C(19) C(25) 101.7(2) yes
C(15) C(20) C(16) 102.6(2) yes
C(15) C(20) C(25) 108.6(2) yes
C(16) C(20) C(25) 103.7(2) yes
C(13) C(23) C(17) 120.5(2) yes
C(19) C(25) C(20) 103.5(2) yes
C(3) C(1) H(1) 109.5 no
C(3) C(1) H(2) 109.5 no
C(3) C(1) H(3) 109.5 no
H(1) C(1) H(2) 109.5 no
H(1) C(1) H(3) 109.5 no
H(2) C(1) H(3) 109.5 no
N(1) C(4) H(4) 110.6 no
C(10) C(4) H(4) 110.6 no
C(15) C(4) H(4) 110.6 no
N(2) C(6) H(5) 114.9 no
C(3) C(6) H(5) 114.9 no
C(5) C(6) H(5) 114.9 no
C(11) C(7) H(6) 120.0 no
C(17) C(7) H(6) 120.0 no
S(1) C(9) H(33) 110.4 no
S(1) C(9) H(34) 110.4 no
C(10) C(9) H(33) 110.4 no
C(10) C(9) H(34) 110.4 no
H(33) C(9) H(34) 108.6 no
C(5) C(11) H(7) 119.7 no
C(7) C(11) H(7) 119.7 no
C(5) C(13) H(8) 120.0 no
C(23) C(13) H(8) 120.0 no
C(16) C(14) H(9) 109.5 no
C(16) C(14) H(10) 109.5 no
C(16) C(14) H(11) 109.5 no
H(9) C(14) H(10) 109.5 no
H(9) C(14) H(11) 109.5 no
H(10) C(14) H(11) 109.5 no
C(4) C(15) H(12) 111.5 no
C(4) C(15) H(13) 111.5 no
C(20) C(15) H(12) 111.5 no
C(20) C(15) H(13) 111.5 no
H(12) C(15) H(13) 109.3 no
C(7) C(17) H(14) 120.2 no
C(23) C(17) H(14) 120.1 no
C(12) C(18) H(15) 109.5 no
C(12) C(18) H(16) 109.5 no
C(12) C(18) H(17) 109.5 no
H(15) C(18) H(16) 109.5 no
H(15) C(18) H(17) 109.5 no
H(16) C(18) H(17) 109.5 no
C(10) C(19) H(18) 111.4 no
C(10) C(19) H(19) 111.4 no
C(25) C(19) H(18) 111.4 no
C(25) C(19) H(19) 111.4 no
H(18) C(19) H(19) 109.3 no
C(15) C(20) H(20) 113.7 no
C(16) C(20) H(20) 113.7 no
C(25) C(20) H(20) 113.7 no
C(12) C(21) H(21) 109.5 no
C(12) C(21) H(22) 109.5 no
C(12) C(21) H(23) 109.5 no
H(21) C(21) H(22) 109.5 no
H(21) C(21) H(23) 109.5 no
H(22) C(21) H(23) 109.5 no
C(16) C(22) H(24) 109.5 no
C(16) C(22) H(25) 109.5 no
C(16) C(22) H(26) 109.5 no
H(24) C(22) H(25) 109.5 no
H(24) C(22) H(26) 109.5 no
H(25) C(22) H(26) 109.5 no
C(13) C(23) H(27) 119.8 no
C(17) C(23) H(27) 119.8 no
C(12) C(24) H(28) 109.5 no
C(12) C(24) H(29) 109.5 no
C(12) C(24) H(30) 109.5 no
H(28) C(24) H(29) 109.5 no
H(28) C(24) H(30) 109.5 no
H(29) C(24) H(30) 109.5 no
C(19) C(25) H(31) 111.1 no
C(19) C(25) H(32) 111.1 no
C(20) C(25) H(31) 111.1 no
C(20) C(25) H(32) 111.1 no
H(31) C(25) H(32) 109.0 no

loop_
_geom_bond_atom_site_label_1
_geom_bond_atom_site_label_2
_geom_bond_distance
_geom_bond_publ_flag
S(1) O(2) 1.432(2) yes
S(1) O(3) 1.4311(12) yes
S(1) N(1) 1.6956(19) yes
S(1) C(9) 1.7832(19) yes
O(1) C(8) 1.197(2) yes
O(4) C(8) 1.334(2) yes
O(4) C(12) 1.480(3) yes
O(5) C(2) 1.212(3) yes
N(1) C(2) 1.407(2) yes
N(1) C(4) 1.488(3) yes
N(2) C(3) 1.453(2) yes
N(2) C(6) 1.443(2) yes
N(2) C(8) 1.405(3) yes
C(1) C(3) 1.504(3) yes
C(2) C(3) 1.508(3) yes
C(3) C(6) 1.541(2) yes
C(4) C(10) 1.548(2) yes
C(4) C(15) 1.536(3) yes
C(5) C(6) 1.493(3) yes
C(5) C(11) 1.394(2) yes
C(5) C(13) 1.381(3) yes
C(7) C(11) 1.381(4) yes
C(7) C(17) 1.383(3) yes
C(9) C(10) 1.519(3) yes
C(10) C(16) 1.569(2) yes
C(10) C(19) 1.535(4) yes
C(12) C(18) 1.518(2) yes
C(12) C(21) 1.516(4) yes
C(12) C(24) 1.519(2) yes
C(13) C(23) 1.390(4) yes
C(14) C(16) 1.524(3) yes
C(15) C(20) 1.544(3) yes
C(16) C(20) 1.541(4) yes
C(16) C(22) 1.534(3) yes
C(17) C(23) 1.380(3) yes
C(19) C(25) 1.556(4) yes
C(20) C(25) 1.528(4) yes
C(1) H(1) 0.980 no
C(1) H(2) 0.980 no
C(1) H(3) 0.980 no
C(4) H(4) 1.000 no
C(6) H(5) 1.000 no
C(7) H(6) 0.950 no
C(9) H(33) 0.990 no
C(9) H(34) 0.990 no
C(11) H(7) 0.950 no
C(13) H(8) 0.950 no
C(14) H(9) 0.980 no
C(14) H(10) 0.980 no
C(14) H(11) 0.980 no
C(15) H(12) 0.990 no
C(15) H(13) 0.990 no
C(17) H(14) 0.950 no
C(18) H(15) 0.980 no
C(18) H(16) 0.980 no
C(18) H(17) 0.980 no
C(19) H(18) 0.990 no
C(19) H(19) 0.990 no
C(20) H(20) 1.000 no
C(21) H(21) 0.980 no
C(21) H(22) 0.980 no
C(21) H(23) 0.980 no
C(22) H(24) 0.980 no
C(22) H(25) 0.980 no
C(22) H(26) 0.980 no
C(23) H(27) 0.950 no
C(24) H(28) 0.980 no
C(24) H(29) 0.980 no
C(24) H(30) 0.980 no
C(25) H(31) 0.990 no
C(25) H(32) 0.990 no

loop_
_geom_contact_atom_site_label_1
_geom_contact_atom_site_label_2
_geom_contact_distance
_geom_contact_site_symmetry_2
S(1) C(1) 3.5728(19) .
S(1) C(2) 2.691(2) .
S(1) C(3) 3.1656(16) .
S(1) C(4) 2.573(2) .
S(1) C(6) 3.5518(18) .
S(1) C(10) 2.652(2) .
O(1) O(4) 2.2749(16) .
O(1) O(5) 3.3844(18) .
O(1) N(2) 2.294(2) .
O(1) C(3) 3.466(2) .
O(1) C(6) 2.945(3) .
O(1) C(12) 2.828(2) .
O(1) C(21) 3.023(4) .
O(1) C(21) 3.399(3) 5_665
O(1) C(22) 3.187(3) 6_665
O(1) C(24) 2.998(3) .
O(2) O(3) 2.449(2) .
O(2) N(1) 2.566(2) .
O(2) C(1) 3.013(2) .
O(2) C(2) 3.282(3) .
O(2) C(3) 3.108(2) .
O(2) C(4) 3.447(2) 6_655
O(2) C(6) 3.463(2) .
O(2) C(9) 2.676(2) .
O(2) C(11) 3.424(2) .
O(2) C(15) 3.369(3) 6_655
O(2) C(25) 3.445(4) 6_655
O(3) O(2) 2.449(2) .
O(3) N(1) 2.5417(19) .
O(3) C(2) 3.095(2) .
O(3) C(3) 3.5970(19) .
O(3) C(4) 3.184(2) .
O(3) C(6) 3.428(2) .
O(3) C(9) 2.649(2) .
O(3) C(10) 3.478(2) .
O(3) C(14) 3.537(3) 6_665
O(3) C(24) 3.516(2) 3_664
O(4) O(1) 2.2749(16) .
O(4) O(5) 2.9238(17) .
O(4) N(2) 2.218(2) .
O(4) C(2) 3.330(2) .
O(4) C(3) 3.049(2) .
O(4) C(6) 3.553(2) .
O(4) C(18) 2.325(3) .
O(4) C(21) 2.457(4) .
O(4) C(24) 2.453(3) .
O(5) O(1) 3.3844(18) .
O(5) O(4) 2.9238(17) .
O(5) N(1) 2.276(2) .
O(5) N(2) 2.884(2) .
O(5) C(1) 3.571(3) .
O(5) C(3) 2.407(3) .
O(5) C(4) 2.727(2) .
O(5) C(6) 3.170(3) .
O(5) C(8) 2.776(2) .
O(5) C(9) 3.520(3) 6_665
O(5) C(15) 3.063(2) .
O(5) C(21) 3.347(3) .
N(1) O(2) 2.566(2) .
N(1) O(3) 2.5417(19) .
N(1) O(5) 2.276(2) .
N(1) C(1) 3.004(2) .
N(1) C(3) 2.464(2) .
N(1) C(6) 3.416(2) .
N(1) C(9) 2.581(2) .
N(1) C(10) 2.416(2) .
N(1) C(14) 3.057(2) .
N(1) C(15) 2.554(3) .
N(1) C(16) 3.147(2) .
N(1) C(20) 3.524(3) .
N(2) O(1) 2.294(2) .
N(2) O(4) 2.218(2) .
N(2) O(5) 2.884(2) .
N(2) C(1) 2.498(2) .
N(2) C(2) 2.529(2) .
N(2) C(5) 2.532(3) .
N(2) C(13) 2.939(3) .
C(1) S(1) 3.5728(19) .
C(1) O(2) 3.013(2) .
C(1) O(5) 3.571(3) .
C(1) N(1) 3.004(2) .
C(1) N(2) 2.498(2) .
C(1) C(2) 2.570(3) .
C(1) C(5) 3.211(2) .
C(1) C(6) 2.697(2) .
C(1) C(13) 3.554(3) .
C(2) S(1) 2.691(2) .
C(2) O(2) 3.282(3) .
C(2) O(3) 3.095(2) .
C(2) O(4) 3.330(2) .
C(2) N(2) 2.529(2) .
C(2) C(1) 2.570(3) .
C(2) C(4) 2.477(2) .
C(2) C(6) 2.519(2) .
C(2) C(8) 3.022(2) .
C(2) C(15) 3.138(3) .
C(3) S(1) 3.1656(16) .
C(3) O(1) 3.466(2) .
C(3) O(2) 3.108(2) .
C(3) O(3) 3.5970(19) .
C(3) O(4) 3.049(2) .
C(3) O(5) 2.407(3) .
C(3) N(1) 2.464(2) .
C(3) C(5) 2.665(3) .
C(3) C(8) 2.561(2) .
C(3) C(13) 3.398(3) .
C(4) S(1) 2.573(2) .
C(4) O(2) 3.447(3) 6_665
C(4) O(3) 3.184(2) .
C(4) O(5) 2.727(2) .
C(4) C(2) 2.477(2) .
C(4) C(9) 2.501(3) .
C(4) C(14) 3.040(3) .
C(4) C(16) 2.445(2) .
C(4) C(19) 2.460(3) .
C(4) C(20) 2.383(2) .
C(4) C(25) 2.839(3) .
C(5) N(2) 2.532(3) .
C(5) C(1) 3.211(2) .
C(5) C(3) 2.665(3) .
C(5) C(7) 2.410(3) .
C(5) C(17) 2.782(4) .
C(5) C(23) 2.401(4) .
C(6) S(1) 3.5518(18) .
C(6) O(1) 2.945(3) .
C(6) O(2) 3.463(2) .
C(6) O(3) 3.428(2) .
C(6) O(4) 3.553(2) .
C(6) O(5) 3.170(3) .
C(6) N(1) 3.416(2) .
C(6) C(1) 2.697(2) .
C(6) C(2) 2.519(2) .
C(6) C(8) 2.511(3) .
C(6) C(11) 2.481(3) .
C(6) C(13) 2.519(4) .
C(7) C(5) 2.410(3) .
C(7) C(13) 2.770(3) .
C(7) C(23) 2.389(3) .
C(8) O(5) 2.776(2) .
C(8) C(2) 3.022(2) .
C(8) C(3) 2.561(2) .
C(8) C(6) 2.511(3) .
C(8) C(12) 2.435(3) .
C(8) C(21) 2.968(5) .
C(8) C(24) 3.006(3) .
C(9) O(2) 2.676(2) .
C(9) O(3) 2.649(2) .
C(9) O(5) 3.520(3) 6_655
C(9) N(1) 2.581(2) .
C(9) C(4) 2.501(3) .
C(9) C(14) 3.179(2) .
C(9) C(16) 2.643(2) .
C(9) C(19) 2.604(4) .
C(9) C(22) 3.276(2) .
C(10) S(1) 2.652(2) .
C(10) O(3) 3.478(2) .
C(10) N(1) 2.416(2) .
C(10) C(14) 2.619(3) .
C(10) C(15) 2.432(3) .
C(10) C(20) 2.227(3) .
C(10) C(22) 2.586(2) .
C(10) C(25) 2.398(4) .
C(11) O(2) 3.424(2) .
C(11) C(6) 2.481(3) .
C(11) C(13) 2.394(2) .
C(11) C(17) 2.395(4) .
C(11) C(23) 2.758(3) .
C(12) O(1) 2.828(2) .
C(12) C(8) 2.435(3) .
C(13) N(2) 2.939(3) .
C(13) C(1) 3.554(3) .
C(13) C(3) 3.398(3) .
C(13) C(6) 2.519(4) .
C(13) C(7) 2.770(3) .
C(13) C(11) 2.394(2) .
C(13) C(17) 2.405(4) .
C(14) O(3) 3.537(3) 6_655
C(14) N(1) 3.057(2) .
C(14) C(4) 3.040(3) .
C(14) C(9) 3.179(2) .
C(14) C(10) 2.619(3) .
C(14) C(15) 2.937(4) .
C(14) C(20) 2.596(4) .
C(14) C(22) 2.450(3) .
C(15) O(2) 3.369(3) 6_665
C(15) O(5) 3.063(2) .
C(15) N(1) 2.554(3) .
C(15) C(2) 3.138(3) .
C(15) C(10) 2.432(3) .
C(15) C(14) 2.937(4) .
C(15) C(16) 2.408(3) .
C(15) C(19) 2.994(3) .
C(15) C(25) 2.494(4) .
C(16) N(1) 3.147(2) .
C(16) C(4) 2.445(2) .
C(16) C(9) 2.643(2) .
C(16) C(15) 2.408(3) .
C(16) C(19) 2.416(3) .
C(16) C(25) 2.413(4) .
C(17) C(5) 2.782(4) .
C(17) C(11) 2.395(4) .
C(17) C(13) 2.405(4) .
C(18) O(4) 2.325(3) .
C(18) C(21) 2.495(3) .
C(18) C(24) 2.505(3) .
C(19) C(4) 2.460(3) .
C(19) C(9) 2.604(4) .
C(19) C(15) 2.994(3) .
C(19) C(16) 2.416(3) .
C(19) C(20) 2.421(3) .
C(19) C(22) 2.887(3) .
C(20) N(1) 3.524(3) .
C(20) C(4) 2.383(2) .
C(20) C(10) 2.227(3) .
C(20) C(14) 2.596(4) .
C(20) C(19) 2.421(3) .
C(20) C(22) 2.585(4) .
C(21) O(1) 3.023(4) .
C(21) O(1) 3.399(4) 5_565
C(21) O(4) 2.457(4) .
C(21) O(5) 3.347(3) .
C(21) C(8) 2.968(5) .
C(21) C(18) 2.495(3) .
C(21) C(24) 2.527(3) .
C(22) O(1) 3.187(3) 6_655
C(22) C(9) 3.276(2) .
C(22) C(10) 2.586(2) .
C(22) C(14) 2.450(3) .
C(22) C(19) 2.887(3) .
C(22) C(20) 2.585(4) .
C(22) C(25) 2.931(5) .
C(23) C(5) 2.401(4) .
C(23) C(7) 2.389(3) .
C(23) C(11) 2.758(3) .
C(24) O(1) 2.998(3) .
C(24) O(3) 3.516(2) 2_655
C(24) O(4) 2.453(3) .
C(24) C(8) 3.006(3) .
C(24) C(18) 2.505(3) .
C(24) C(21) 2.527(3) .
C(25) O(2) 3.445(3) 6_665
C(25) C(4) 2.839(3) .
C(25) C(10) 2.398(4) .
C(25) C(15) 2.494(4) .
C(25) C(16) 2.413(4) .
C(25) C(22) 2.931(5) .
S(1) H(2) 2.998 .
S(1) H(4) 2.901 .
S(1) H(5) 3.485 .
S(1) H(6) 3.290 6_765
S(1) H(7) 3.429 .
S(1) H(9) 3.572 .
S(1) H(11) 3.289 .
S(1) H(33) 2.322 .
S(1) H(34) 2.322 .
O(1) H(5) 2.774 .
O(1) H(21) 2.461 .
O(1) H(22) 2.453 5_665
O(1) H(23) 3.395 .
O(1) H(24) 2.684 6_665
O(1) H(25) 2.940 6_665
O(1) H(26) 3.471 6_665
O(1) H(28) 2.435 .
O(1) H(29) 3.350 .
O(2) H(1) 3.474 .
O(2) H(2) 2.248 .
O(2) H(4) 2.721 6_655
O(2) H(6) 2.854 6_765
O(2) H(7) 3.114 .
O(2) H(9) 3.477 .
O(2) H(11) 3.472 .
O(2) H(12) 2.624 6_655
O(2) H(19) 3.159 6_655
O(2) H(31) 2.625 6_655
O(2) H(33) 3.286 .
O(2) H(34) 2.702 .
O(3) H(4) 3.044 .
O(3) H(5) 2.995 .
O(3) H(6) 3.137 6_765
O(3) H(7) 2.846 .
O(3) H(9) 2.890 6_665
O(3) H(10) 3.294 6_665
O(3) H(28) 3.490 3_664
O(3) H(29) 2.986 3_664
O(3) H(30) 3.522 3_664
O(3) H(33) 2.685 .
O(3) H(34) 3.381 .
O(4) H(3) 2.823 5_555
O(4) H(15) 2.526 .
O(4) H(16) 3.197 .
O(4) H(17) 2.459 .
O(4) H(21) 2.717 .
O(4) H(22) 3.295 .
O(4) H(23) 2.593 .
O(4) H(28) 2.719 .
O(4) H(29) 2.582 .
O(4) H(30) 3.292 .
O(5) H(3) 3.598 .
O(5) H(4) 2.694 .
O(5) H(5) 2.984 .
O(5) H(9) 3.214 6_665
O(5) H(12) 3.082 .
O(5) H(13) 2.910 .
O(5) H(21) 3.380 .
O(5) H(23) 2.673 .
O(5) H(24) 2.787 6_665
O(5) H(34) 2.544 6_665
N(1) H(2) 2.734 .
N(1) H(3) 3.256 .
N(1) H(4) 2.064 .
N(1) H(5) 3.415 .
N(1) H(9) 3.373 .
N(1) H(9) 3.599 6_665
N(1) H(11) 2.360 .
N(1) H(12) 3.205 .
N(1) H(13) 2.570 .
N(1) H(33) 3.320 .
N(1) H(34) 3.168 .
N(2) H(1) 2.573 .
N(2) H(1) 3.324 5_555
N(2) H(2) 3.287 .
N(2) H(3) 2.887 .
N(2) H(3) 3.216 5_555
N(2) H(5) 2.073 .
N(2) H(8) 2.606 .
C(1) H(1) 3.325 5_555
C(1) H(3) 3.538 5_555
C(1) H(5) 3.510 .
C(1) H(8) 3.409 .
C(1) H(8) 3.521 5_555
C(1) H(11) 3.340 .
C(1) H(19) 2.792 6_655
C(2) H(1) 3.388 .
C(2) H(2) 2.784 .
C(2) H(3) 2.788 .
C(2) H(4) 2.739 .
C(2) H(5) 2.563 .
C(2) H(9) 3.529 6_665
C(2) H(11) 3.213 .
C(2) H(12) 3.513 .
C(2) H(13) 2.905 .
C(2) H(24) 3.322 6_665
C(2) H(34) 3.597 6_665
C(3) H(1) 2.050 .
C(3) H(2) 2.050 .
C(3) H(3) 2.050 .
C(3) H(5) 2.161 .
C(3) H(8) 3.317 .
C(4) H(9) 3.587 .
C(4) H(9) 3.433 6_665
C(4) H(11) 2.645 .
C(4) H(12) 2.111 .
C(4) H(13) 2.111 .
C(4) H(18) 3.342 .
C(4) H(19) 2.586 .
C(4) H(20) 3.292 .
C(4) H(31) 3.055 .
C(4) H(33) 3.077 .
C(4) H(34) 3.233 .
C(5) H(1) 2.898 .
C(5) H(2) 3.484 .
C(5) H(5) 2.118 .
C(5) H(6) 3.267 .
C(5) H(7) 2.040 .
C(5) H(8) 2.030 .
C(5) H(27) 3.256 .
C(5) H(28) 3.583 5_665
C(5) H(30) 3.490 5_665
C(5) H(31) 3.546 6_655
C(6) H(1) 2.789 .
C(6) H(2) 3.123 .
C(6) H(3) 3.440 .
C(6) H(7) 2.622 .
C(6) H(8) 2.691 .
C(6) H(24) 3.344 6_665
C(7) H(7) 2.028 .
C(7) H(7) 3.553 6_765
C(7) H(12) 3.237 1_655
C(7) H(14) 2.034 .
C(7) H(27) 3.246 .
C(7) H(28) 3.482 5_665
C(7) H(31) 3.311 6_655
C(8) H(3) 3.452 5_555
C(8) H(5) 2.669 .
C(8) H(21) 2.768 .
C(8) H(22) 3.346 5_665
C(8) H(23) 3.128 .
C(8) H(24) 3.150 6_665
C(8) H(28) 2.816 .
C(8) H(29) 3.180 .
C(9) H(4) 2.917 .
C(9) H(9) 3.018 .
C(9) H(11) 3.252 .
C(9) H(18) 2.790 .
C(9) H(19) 2.931 .
C(9) H(21) 3.401 6_655
C(9) H(23) 3.171 6_655
C(9) H(24) 3.126 .
C(9) H(25) 3.392 .
C(10) H(4) 2.117 .
C(10) H(9) 2.924 .
C(10) H(10) 3.434 .
C(10) H(11) 2.727 .
C(10) H(12) 3.150 .
C(10) H(13) 3.047 .
C(10) H(18) 2.108 .
C(10) H(19) 2.108 .
C(10) H(20) 3.178 .
C(10) H(24) 2.906 .
C(10) H(25) 2.664 .
C(10) H(26) 3.406 .
C(10) H(31) 3.041 .
C(10) H(32) 3.095 .
C(10) H(33) 2.083 .
C(10) H(34) 2.083 .
C(11) H(5) 2.694 .
C(11) H(6) 2.030 .
C(11) H(6) 3.539 6_765
C(11) H(7) 3.472 6_765
C(11) H(8) 3.255 .
C(11) H(14) 3.253 .
C(11) H(28) 3.423 5_665
C(11) H(30) 3.329 5_665
C(11) H(31) 3.266 6_655
C(12) H(15) 2.063 .
C(12) H(16) 2.063 .
C(12) H(17) 2.063 .
C(12) H(21) 2.061 .
C(12) H(22) 2.061 .
C(12) H(23) 2.061 .
C(12) H(28) 2.064 .
C(12) H(29) 2.064 .
C(12) H(30) 2.064 .
C(13) H(1) 2.884 .
C(13) H(1) 3.505 5_555
C(13) H(5) 3.290 .
C(13) H(7) 3.252 .
C(13) H(14) 3.262 .
C(13) H(18) 3.136 2_655
C(13) H(27) 2.036 .
C(14) H(2) 3.594 .
C(14) H(4) 3.461 6_655
C(14) H(13) 2.725 .
C(14) H(17) 3.306 5_555
C(14) H(20) 2.884 .
C(14) H(24) 2.559 .
C(14) H(25) 3.304 .
C(14) H(26) 2.697 .
C(14) H(29) 3.034 5_555
C(14) H(34) 2.939 .
C(15) H(4) 2.107 .
C(15) H(6) 3.507 1_455
C(15) H(10) 3.316 .
C(15) H(11) 2.589 .
C(15) H(14) 3.461 1_455
C(15) H(19) 3.317 .
C(15) H(20) 2.150 .
C(15) H(31) 2.588 .
C(15) H(32) 3.355 .
C(16) H(4) 3.278 .
C(16) H(9) 2.069 .
C(16) H(10) 2.068 .
C(16) H(11) 2.069 .
C(16) H(12) 3.283 .
C(16) H(13) 2.732 .
C(16) H(18) 2.766 .
C(16) H(19) 3.285 .
C(16) H(20) 2.148 .
C(16) H(24) 2.077 .
C(16) H(25) 2.077 .
C(16) H(26) 2.077 .
C(16) H(31) 3.257 .
C(16) H(32) 2.818 .
C(16) H(33) 3.366 .
C(16) H(34) 2.650 .
C(17) H(6) 2.031 .
C(17) H(7) 3.250 .
C(17) H(8) 3.260 .
C(17) H(12) 3.371 1_655
C(17) H(15) 3.541 1_655
C(17) H(23) 3.525 1_655
C(17) H(27) 2.027 .
C(17) H(32) 3.520 6_655
C(18) H(10) 3.541 5_555
C(18) H(13) 3.498 5_555
C(18) H(21) 3.340 .
C(18) H(22) 2.685 .
C(18) H(23) 2.687 .
C(18) H(26) 3.511 2_555
C(18) H(28) 3.347 .
C(18) H(29) 2.706 .
C(18) H(30) 2.690 .
C(19) H(1) 3.395 6_665
C(19) H(2) 3.088 6_665
C(19) H(4) 2.518 .
C(19) H(8) 3.161 3_664
C(19) H(12) 3.349 .
C(19) H(20) 3.307 .
C(19) H(24) 3.437 .
C(19) H(25) 2.437 .
C(19) H(31) 2.123 .
C(19) H(32) 2.123 .
C(19) H(33) 2.610 .
C(19) H(34) 3.173 .
C(20) H(4) 2.999 .
C(20) H(9) 3.420 .
C(20) H(10) 2.805 .
C(20) H(11) 2.798 .
C(20) H(12) 2.117 .
C(20) H(13) 2.117 .
C(20) H(18) 3.062 .
C(20) H(19) 3.116 .
C(20) H(20) 3.144 6_555
C(20) H(24) 3.414 .
C(20) H(25) 2.785 .
C(20) H(26) 2.788 .
C(20) H(31) 2.098 .
C(20) H(32) 2.098 .
C(21) H(15) 2.636 .
C(21) H(16) 2.740 .
C(21) H(17) 3.336 .
C(21) H(28) 2.684 .
C(21) H(29) 3.360 .
C(21) H(30) 2.770 .
C(21) H(33) 3.129 6_665
C(21) H(34) 3.332 6_665
C(22) H(5) 3.187 6_655
C(22) H(9) 2.564 .
C(22) H(10) 2.686 .
C(22) H(11) 3.307 .
C(22) H(16) 3.177 3_554
C(22) H(18) 2.698 .
C(22) H(20) 2.873 .
C(22) H(21) 3.510 6_655
C(22) H(32) 2.827 .
C(22) H(34) 2.946 .
C(23) H(6) 3.247 .
C(23) H(8) 2.038 .
C(23) H(14) 2.031 .
C(23) H(15) 3.590 1_655
C(23) H(18) 3.518 2_655
C(23) H(27) 3.199 5_555
C(24) H(10) 3.196 5_555
C(24) H(15) 3.347 .
C(24) H(16) 2.691 .
C(24) H(17) 2.705 .
C(24) H(21) 2.688 .
C(24) H(22) 2.765 .
C(24) H(23) 3.361 .
C(25) H(2) 3.567 6_665
C(25) H(4) 3.021 .
C(25) H(12) 2.654 .
C(25) H(13) 3.366 .
C(25) H(18) 2.127 .
C(25) H(19) 2.127 .
C(25) H(20) 2.136 .
C(25) H(25) 2.585 .
C(25) H(26) 3.297 .
H(1) O(2) 3.474 .
H(1) N(2) 2.573 .
H(1) N(2) 3.324 5_555
H(1) C(1) 3.325 5_555
H(1) C(2) 3.388 .
H(1) C(3) 2.050 .
H(1) C(5) 2.898 .
H(1) C(6) 2.789 .
H(1) C(13) 2.884 .
H(1) C(13) 3.505 5_555
H(1) C(19) 3.395 6_655
H(1) H(1) 2.641 5_555
H(1) H(2) 1.600 .
H(1) H(3) 1.600 .
H(1) H(3) 3.265 5_555
H(1) H(8) 2.676 .
H(1) H(8) 2.661 5_555
H(1) H(18) 3.519 6_655
H(1) H(19) 2.672 6_655
H(1) H(31) 3.393 6_655
H(2) S(1) 2.998 .
H(2) O(2) 2.248 .
H(2) N(1) 2.734 .
H(2) N(2) 3.287 .
H(2) C(2) 2.784 .
H(2) C(3) 2.050 .
H(2) C(5) 3.484 .
H(2) C(6) 3.123 .
H(2) C(14) 3.594 .
H(2) C(19) 3.088 6_655
H(2) C(25) 3.567 6_655
H(2) H(1) 1.600 .
H(2) H(3) 1.600 .
H(2) H(4) 3.109 6_655
H(2) H(9) 3.456 .
H(2) H(11) 2.852 .
H(2) H(19) 2.164 6_655
H(2) H(31) 3.058 6_655
H(3) O(4) 2.823 5_555
H(3) O(5) 3.598 .
H(3) N(1) 3.256 .
H(3) N(2) 2.887 .
H(3) N(2) 3.216 5_555
H(3) C(1) 3.538 5_555
H(3) C(2) 2.788 .
H(3) C(3) 2.050 .
H(3) C(6) 3.440 .
H(3) C(8) 3.452 5_555
H(3) H(1) 1.600 .
H(3) H(1) 3.265 5_555
H(3) H(2) 1.600 .
H(3) H(3) 3.138 5_555
H(3) H(11) 3.099 .
H(3) H(17) 2.944 5_555
H(3) H(19) 3.177 6_655
H(3) H(29) 3.499 5_555
H(4) S(1) 2.901 .
H(4) O(2) 2.721 6_665
H(4) O(3) 3.044 .
H(4) O(5) 2.694 .
H(4) N(1) 2.064 .
H(4) C(2) 2.739 .
H(4) C(9) 2.917 .
H(4) C(10) 2.117 .
H(4) C(14) 3.461 6_665
H(4) C(15) 2.107 .
H(4) C(16) 3.278 .
H(4) C(19) 2.518 .
H(4) C(20) 2.999 .
H(4) C(25) 3.021 .
H(4) H(2) 3.109 6_665
H(4) H(9) 2.577 6_665
H(4) H(11) 3.558 6_665
H(4) H(12) 2.254 .
H(4) H(13) 2.811 .
H(4) H(18) 3.444 .
H(4) H(19) 2.250 .
H(4) H(31) 2.978 .
H(4) H(33) 3.211 .
H(4) H(34) 3.114 6_665
H(5) S(1) 3.485 .
H(5) O(1) 2.774 .
H(5) O(3) 2.995 .
H(5) O(5) 2.984 .
H(5) N(1) 3.415 .
H(5) N(2) 2.073 .
H(5) C(1) 3.510 .
H(5) C(2) 2.563 .
H(5) C(3) 2.161 .
H(5) C(5) 2.118 .
H(5) C(8) 2.669 .
H(5) C(11) 2.694 .
H(5) C(13) 3.290 .
H(5) C(22) 3.187 6_665
H(5) H(7) 2.538 .
H(5) H(8) 3.538 .
H(5) H(9) 3.585 6_665
H(5) H(22) 3.496 5_665
H(5) H(24) 2.486 6_665
H(5) H(26) 3.035 6_665
H(5) H(30) 3.203 5_665
H(6) S(1) 3.290 6_765
H(6) O(2) 2.854 6_765
H(6) O(3) 3.137 6_765
H(6) C(5) 3.267 .
H(6) C(11) 2.030 .
H(6) C(11) 3.539 6_765
H(6) C(15) 3.507 1_655
H(6) C(17) 2.031 .
H(6) C(23) 3.247 .
H(6) H(6) 3.431 6_765
H(6) H(7) 2.327 .
H(6) H(7) 2.955 6_765
H(6) H(12) 2.569 1_655
H(6) H(14) 2.335 .
H(6) H(31) 3.454 1_655
H(7) S(1) 3.429 .
H(7) O(2) 3.114 .
H(7) O(3) 2.846 .
H(7) C(5) 2.040 .
H(7) C(6) 2.622 .
H(7) C(7) 2.028 .
H(7) C(7) 3.553 6_765
H(7) C(11) 3.472 6_765
H(7) C(13) 3.252 .
H(7) C(17) 3.250 .
H(7) H(5) 2.538 .
H(7) H(6) 2.327 .
H(7) H(6) 2.955 6_765
H(7) H(7) 2.782 6_765
H(7) H(30) 3.311 5_665
H(7) H(31) 3.566 6_655
H(8) N(2) 2.606 .
H(8) C(1) 3.409 .
H(8) C(1) 3.521 5_555
H(8) C(3) 3.317 .
H(8) C(5) 2.030 .
H(8) C(6) 2.691 .
H(8) C(11) 3.255 .
H(8) C(17) 3.260 .
H(8) C(19) 3.161 2_655
H(8) C(23) 2.038 .
H(8) H(1) 2.676 .
H(8) H(1) 2.661 5_555
H(8) H(5) 3.538 .
H(8) H(8) 3.480 5_555
H(8) H(18) 2.512 2_655
H(8) H(19) 3.085 2_655
H(8) H(27) 2.336 .
H(8) H(32) 3.514 2_655
H(9) S(1) 3.572 .
H(9) O(2) 3.477 .
H(9) O(3) 2.890 6_655
H(9) O(5) 3.214 6_655
H(9) N(1) 3.373 .
H(9) N(1) 3.599 6_655
H(9) C(2) 3.529 6_655
H(9) C(4) 3.587 .
H(9) C(4) 3.433 6_655
H(9) C(9) 3.018 .
H(9) C(10) 2.924 .
H(9) C(16) 2.069 .
H(9) C(20) 3.420 .
H(9) C(22) 2.564 .
H(9) H(2) 3.456 .
H(9) H(4) 2.577 6_655
H(9) H(5) 3.585 6_655
H(9) H(10) 1.600 .
H(9) H(11) 1.600 .
H(9) H(24) 2.286 .
H(9) H(25) 3.442 .
H(9) H(26) 2.915 .
H(9) H(29) 3.114 5_555
H(9) H(34) 2.505 .
H(10) O(3) 3.294 6_655
H(10) C(10) 3.434 .
H(10) C(15) 3.316 .
H(10) C(16) 2.068 .
H(10) C(18) 3.541 5_555
H(10) C(20) 2.805 .
H(10) C(22) 2.686 .
H(10) C(24) 3.196 5_555
H(10) H(9) 1.600 .
H(10) H(11) 1.600 .
H(10) H(13) 2.965 .
H(10) H(16) 3.373 5_555
H(10) H(17) 2.984 5_555
H(10) H(20) 2.741 .
H(10) H(24) 2.891 .
H(10) H(26) 2.566 .
H(10) H(29) 2.560 5_555
H(10) H(30) 3.007 5_555
H(11) S(1) 3.289 .
H(11) O(2) 3.472 .
H(11) N(1) 2.360 .
H(11) C(1) 3.340 .
H(11) C(2) 3.213 .
H(11) C(4) 2.645 .
H(11) C(9) 3.252 .
H(11) C(10) 2.727 .
H(11) C(15) 2.589 .
H(11) C(16) 2.069 .
H(11) C(20) 2.798 .
H(11) C(22) 3.307 .
H(11) H(2) 2.852 .
H(11) H(3) 3.099 .
H(11) H(4) 3.558 6_655
H(11) H(9) 1.600 .
H(11) H(10) 1.600 .
H(11) H(12) 3.550 .
H(11) H(13) 2.173 .
H(11) H(17) 2.733 5_555
H(11) H(20) 3.168 .
H(11) H(24) 3.446 .
H(11) H(29) 2.937 5_555
H(11) H(34) 3.215 .
H(12) O(2) 2.624 6_665
H(12) O(5) 3.082 .
H(12) N(1) 3.205 .
H(12) C(2) 3.513 .
H(12) C(4) 2.111 .
H(12) C(7) 3.237 1_455
H(12) C(10) 3.150 .
H(12) C(16) 3.283 .
H(12) C(17) 3.371 1_455
H(12) C(19) 3.349 .
H(12) C(20) 2.117 .
H(12) C(25) 2.654 .
H(12) H(4) 2.254 .
H(12) H(6) 2.569 1_455
H(12) H(11) 3.550 .
H(12) H(13) 1.615 .
H(12) H(14) 2.850 1_455
H(12) H(19) 3.460 .
H(12) H(20) 2.565 .
H(12) H(31) 2.365 .
H(12) H(32) 3.520 .
H(12) H(34) 3.458 6_665
H(13) O(5) 2.910 .
H(13) N(1) 2.570 .
H(13) C(2) 2.905 .
H(13) C(4) 2.111 .
H(13) C(10) 3.047 .
H(13) C(14) 2.725 .
H(13) C(16) 2.732 .
H(13) C(18) 3.498 5_555
H(13) C(20) 2.117 .
H(13) C(25) 3.366 .
H(13) H(4) 2.811 .
H(13) H(10) 2.965 .
H(13) H(11) 2.173 .
H(13) H(12) 1.615 .
H(13) H(14) 3.161 1_455
H(13) H(16) 3.571 5_555
H(13) H(17) 2.680 5_555
H(13) H(20) 2.423 .
H(13) H(31) 3.512 .
H(14) C(7) 2.034 .
H(14) C(11) 3.253 .
H(14) C(13) 3.262 .
H(14) C(15) 3.461 1_655
H(14) C(23) 2.031 .
H(14) H(6) 2.335 .
H(14) H(12) 2.850 1_655
H(14) H(13) 3.161 1_655
H(14) H(15) 2.903 1_655
H(14) H(23) 2.902 1_655
H(14) H(27) 2.329 .
H(15) O(4) 2.526 .
H(15) C(12) 2.063 .
H(15) C(17) 3.541 1_455
H(15) C(21) 2.636 .
H(15) C(23) 3.590 1_455
H(15) C(24) 3.347 .
H(15) H(14) 2.903 1_455
H(15) H(16) 1.600 .
H(15) H(17) 1.600 .
H(15) H(21) 3.541 .
H(15) H(22) 2.894 .
H(15) H(23) 2.456 .
H(15) H(27) 2.998 1_455
H(15) H(29) 3.597 .
H(15) H(30) 3.579 .
H(16) O(4) 3.197 .
H(16) C(12) 2.063 .
H(16) C(21) 2.740 .
H(16) C(22) 3.177 2_555
H(16) C(24) 2.691 .
H(16) H(10) 3.373 5_555
H(16) H(13) 3.571 5_555
H(16) H(15) 1.600 .
H(16) H(17) 1.600 .
H(16) H(22) 2.566 .
H(16) H(23) 3.054 .
H(16) H(25) 2.920 2_555
H(16) H(26) 2.560 2_555
H(16) H(27) 3.341 1_455
H(16) H(28) 3.579 .
H(16) H(29) 2.988 .
H(16) H(30) 2.507 .
H(16) H(32) 3.315 2_555
H(17) O(4) 2.459 .
H(17) C(12) 2.063 .
H(17) C(14) 3.306 5_555
H(17) C(21) 3.336 .
H(17) C(24) 2.705 .
H(17) H(3) 2.944 5_555
H(17) H(10) 2.984 5_555
H(17) H(11) 2.733 5_555
H(17) H(13) 2.680 5_555
H(17) H(15) 1.600 .
H(17) H(16) 1.600 .
H(17) H(22) 3.598 .
H(17) H(23) 3.549 .
H(17) H(28) 3.597 .
H(17) H(29) 2.538 .
H(17) H(30) 2.986 .
H(18) C(4) 3.342 .
H(18) C(9) 2.790 .
H(18) C(10) 2.108 .
H(18) C(13) 3.136 3_664
H(18) C(16) 2.766 .
H(18) C(20) 3.062 .
H(18) C(22) 2.698 .
H(18) C(23) 3.518 3_664
H(18) C(25) 2.127 .
H(18) H(1) 3.519 6_665
H(18) H(4) 3.444 .
H(18) H(8) 2.512 3_664
H(18) H(19) 1.615 .
H(18) H(21) 2.817 6_655
H(18) H(24) 3.133 .
H(18) H(25) 2.003 .
H(18) H(26) 3.486 .
H(18) H(27) 3.249 3_664
H(18) H(31) 2.805 .
H(18) H(32) 2.274 .
H(18) H(33) 2.605 .
H(18) H(34) 3.146 .
H(19) O(2) 3.159 6_665
H(19) C(1) 2.792 6_665
H(19) C(4) 2.586 .
H(19) C(9) 2.931 .
H(19) C(10) 2.108 .
H(19) C(15) 3.317 .
H(19) C(16) 3.285 .
H(19) C(20) 3.116 .
H(19) C(25) 2.127 .
H(19) H(1) 2.672 6_665
H(19) H(2) 2.164 6_665
H(19) H(3) 3.177 6_665
H(19) H(4) 2.250 .
H(19) H(8) 3.085 3_664
H(19) H(12) 3.460 .
H(19) H(18) 1.615 .
H(19) H(25) 3.392 .
H(19) H(31) 2.274 .
H(19) H(32) 2.769 .
H(19) H(33) 2.719 .
H(20) C(4) 3.292 .
H(20) C(10) 3.178 .
H(20) C(14) 2.884 .
H(20) C(15) 2.150 .
H(20) C(16) 2.148 .
H(20) C(19) 3.307 .
H(20) C(20) 3.144 6_555
H(20) C(22) 2.873 .
H(20) C(25) 2.136 .
H(20) H(10) 2.741 .
H(20) H(11) 3.168 .
H(20) H(12) 2.565 .
H(20) H(13) 2.423 .
H(20) H(20) 2.161 6_555
H(20) H(25) 3.159 .
H(20) H(26) 2.720 .
H(20) H(31) 2.592 .
H(20) H(32) 2.363 .
H(21) O(1) 2.461 .
H(21) O(4) 2.717 .
H(21) O(5) 3.380 .
H(21) C(8) 2.768 .
H(21) C(9) 3.401 6_665
H(21) C(12) 2.061 .
H(21) C(18) 3.340 .
H(21) C(22) 3.510 6_665
H(21) C(24) 2.688 .
H(21) H(15) 3.541 .
H(21) H(18) 2.817 6_665
H(21) H(22) 1.600 .
H(21) H(23) 1.600 .
H(21) H(24) 3.135 6_665
H(21) H(25) 3.009 6_665
H(21) H(28) 2.474 .
H(21) H(29) 3.560 .
H(21) H(30) 3.027 .
H(21) H(33) 2.962 6_665
H(21) H(34) 3.087 6_665
H(22) O(1) 2.453 5_565
H(22) O(4) 3.295 .
H(22) C(8) 3.346 5_565
H(22) C(12) 2.061 .
H(22) C(18) 2.685 .
H(22) C(24) 2.765 .
H(22) H(5) 3.496 5_565
H(22) H(15) 2.894 .
H(22) H(16) 2.566 .
H(22) H(17) 3.598 .
H(22) H(21) 1.600 .
H(22) H(23) 1.600 .
H(22) H(28) 3.013 .
H(22) H(30) 2.651 .
H(22) H(33) 3.195 6_665
H(23) O(1) 3.395 .
H(23) O(4) 2.593 .
H(23) O(5) 2.673 .
H(23) C(8) 3.128 .
H(23) C(9) 3.171 6_665
H(23) C(12) 2.061 .
H(23) C(17) 3.525 1_455
H(23) C(18) 2.687 .
H(23) C(24) 3.361 .
H(23) H(14) 2.902 1_455
H(23) H(15) 2.456 .
H(23) H(16) 3.054 .
H(23) H(17) 3.549 .
H(23) H(21) 1.600 .
H(23) H(22) 1.600 .
H(23) H(28) 3.561 .
H(23) H(33) 2.717 6_665
H(23) H(34) 2.713 6_665
H(24) O(1) 2.684 6_655
H(24) O(5) 2.787 6_655
H(24) C(2) 3.322 6_655
H(24) C(6) 3.344 6_655
H(24) C(8) 3.150 6_655
H(24) C(9) 3.126 .
H(24) C(10) 2.906 .
H(24) C(14) 2.559 .
H(24) C(16) 2.077 .
H(24) C(19) 3.437 .
H(24) C(20) 3.414 .
H(24) H(5) 2.486 6_655
H(24) H(9) 2.286 .
H(24) H(10) 2.891 .
H(24) H(11) 3.446 .
H(24) H(18) 3.133 .
H(24) H(21) 3.135 6_655
H(24) H(25) 1.600 .
H(24) H(26) 1.600 .
H(24) H(34) 2.524 .
H(25) O(1) 2.940 6_655
H(25) C(9) 3.392 .
H(25) C(10) 2.664 .
H(25) C(14) 3.304 .
H(25) C(16) 2.077 .
H(25) C(19) 2.437 .
H(25) C(20) 2.785 .
H(25) C(25) 2.585 .
H(25) H(9) 3.442 .
H(25) H(16) 2.920 3_554
H(25) H(18) 2.003 .
H(25) H(19) 3.392 .
H(25) H(20) 3.159 .
H(25) H(21) 3.009 6_655
H(25) H(24) 1.600 .
H(25) H(26) 1.600 .
H(25) H(27) 3.359 3_664
H(25) H(31) 3.559 .
H(25) H(32) 2.304 .
H(25) H(34) 3.210 .
H(26) O(1) 3.471 6_655
H(26) C(10) 3.406 .
H(26) C(14) 2.697 .
H(26) C(16) 2.077 .
H(26) C(18) 3.511 3_554
H(26) C(20) 2.788 .
H(26) C(25) 3.297 .
H(26) H(5) 3.035 6_655
H(26) H(9) 2.915 .
H(26) H(10) 2.566 .
H(26) H(16) 2.560 3_554
H(26) H(18) 3.486 .
H(26) H(20) 2.720 .
H(26) H(24) 1.600 .
H(26) H(25) 1.600 .
H(26) H(30) 3.050 3_554
H(26) H(32) 3.018 .
H(27) C(5) 3.256 .
H(27) C(7) 3.246 .
H(27) C(13) 2.036 .
H(27) C(17) 2.027 .
H(27) C(23) 3.199 5_555
H(27) H(8) 2.336 .
H(27) H(14) 2.329 .
H(27) H(15) 2.998 1_655
H(27) H(16) 3.341 1_655
H(27) H(18) 3.249 2_655
H(27) H(25) 3.359 2_655
H(27) H(27) 2.763 5_555
H(27) H(32) 2.885 2_655
H(28) O(1) 2.435 .
H(28) O(3) 3.490 2_655
H(28) O(4) 2.719 .
H(28) C(5) 3.583 5_565
H(28) C(7) 3.482 5_565
H(28) C(8) 2.816 .
H(28) C(11) 3.423 5_565
H(28) C(12) 2.064 .
H(28) C(18) 3.347 .
H(28) C(21) 2.684 .
H(28) H(16) 3.579 .
H(28) H(17) 3.597 .
H(28) H(21) 2.474 .
H(28) H(22) 3.013 .
H(28) H(23) 3.561 .
H(28) H(29) 1.600 .
H(28) H(30) 1.600 .
H(28) H(33) 3.283 2_655
H(29) O(1) 3.350 .
H(29) O(3) 2.986 2_655
H(29) O(4) 2.582 .
H(29) C(8) 3.180 .
H(29) C(12) 2.064 .
H(29) C(14) 3.034 5_555
H(29) C(18) 2.706 .
H(29) C(21) 3.360 .
H(29) H(3) 3.499 5_555
H(29) H(9) 3.114 5_555
H(29) H(10) 2.560 5_555
H(29) H(11) 2.937 5_555
H(29) H(15) 3.597 .
H(29) H(16) 2.988 .
H(29) H(17) 2.538 .
H(29) H(21) 3.560 .
H(29) H(28) 1.600 .
H(29) H(30) 1.600 .
H(29) H(33) 3.332 2_655
H(30) O(3) 3.522 2_655
H(30) O(4) 3.292 .
H(30) C(5) 3.490 5_565
H(30) C(11) 3.329 5_565
H(30) C(12) 2.064 .
H(30) C(18) 2.690 .
H(30) C(21) 2.770 .
H(30) H(5) 3.203 5_565
H(30) H(7) 3.311 5_565
H(30) H(10) 3.007 5_555
H(30) H(15) 3.579 .
H(30) H(16) 2.507 .
H(30) H(17) 2.986 .
H(30) H(21) 3.027 .
H(30) H(22) 2.651 .
H(30) H(26) 3.050 2_555
H(30) H(28) 1.600 .
H(30) H(29) 1.600 .
H(31) O(2) 2.625 6_665
H(31) C(4) 3.055 .
H(31) C(5) 3.546 6_665
H(31) C(7) 3.311 6_665
H(31) C(10) 3.041 .
H(31) C(11) 3.266 6_665
H(31) C(15) 2.588 .
H(31) C(16) 3.257 .
H(31) C(19) 2.123 .
H(31) C(20) 2.098 .
H(31) H(1) 3.393 6_665
H(31) H(2) 3.058 6_665
H(31) H(4) 2.978 .
H(31) H(6) 3.454 1_455
H(31) H(7) 3.566 6_665
H(31) H(12) 2.365 .
H(31) H(13) 3.512 .
H(31) H(18) 2.805 .
H(31) H(19) 2.274 .
H(31) H(20) 2.592 .
H(31) H(25) 3.559 .
H(31) H(32) 1.612 .
H(32) C(10) 3.095 .
H(32) C(15) 3.355 .
H(32) C(16) 2.818 .
H(32) C(17) 3.520 6_665
H(32) C(19) 2.123 .
H(32) C(20) 2.098 .
H(32) C(22) 2.827 .
H(32) H(8) 3.514 3_664
H(32) H(12) 3.520 .
H(32) H(16) 3.315 3_554
H(32) H(18) 2.274 .
H(32) H(19) 2.769 .
H(32) H(20) 2.363 .
H(32) H(25) 2.304 .
H(32) H(26) 3.018 .
H(32) H(27) 2.885 3_664
H(32) H(31) 1.612 .
H(33) S(1) 2.322 .
H(33) O(2) 3.286 .
H(33) O(3) 2.685 .
H(33) N(1) 3.320 .
H(33) C(4) 3.077 .
H(33) C(10) 2.083 .
H(33) C(16) 3.366 .
H(33) C(19) 2.610 .
H(33) C(21) 3.129 6_655
H(33) H(4) 3.211 .
H(33) H(18) 2.605 .
H(33) H(19) 2.719 .
H(33) H(21) 2.962 6_655
H(33) H(22) 3.195 6_655
H(33) H(23) 2.717 6_655
H(33) H(28) 3.283 3_664
H(33) H(29) 3.332 3_664
H(33) H(34) 1.608 .
H(34) S(1) 2.322 .
H(34) O(2) 2.702 .
H(34) O(3) 3.381 .
H(34) O(5) 2.544 6_655
H(34) N(1) 3.168 .
H(34) C(2) 3.597 6_655
H(34) C(4) 3.233 .
H(34) C(10) 2.083 .
H(34) C(14) 2.939 .
H(34) C(16) 2.650 .
H(34) C(19) 3.173 .
H(34) C(21) 3.332 6_655
H(34) C(22) 2.946 .
H(34) H(4) 3.114 6_655
H(34) H(9) 2.505 .
H(34) H(11) 3.215 .
H(34) H(12) 3.458 6_655
H(34) H(18) 3.146 .
H(34) H(21) 3.087 6_655
H(34) H(23) 2.713 6_655
H(34) H(24) 2.524 .
H(34) H(25) 3.210 .
H(34) H(33) 1.608 .

loop_
_geom_torsion_atom_site_label_1
_geom_torsion_atom_site_label_2
_geom_torsion_atom_site_label_3
_geom_torsion_atom_site_label_4
_geom_torsion
O(2) S(1) N(1) C(2) 74.64(17)
O(2) S(1) N(1) C(4) -147.19(11)
O(2) S(1) C(9) C(10) 124.88(15)
O(3) S(1) N(1) C(2) -55.28(18)
O(3) S(1) N(1) C(4) 82.89(12)
O(3) S(1) C(9) C(10) -101.67(15)
N(1) S(1) C(9) C(10) 10.51(15)
C(9) S(1) N(1) C(2) -169.16(17)
C(9) S(1) N(1) C(4) -30.99(13)
C(8) O(4) C(12) C(18) 177.16(17)
C(8) O(4) C(12) C(21) 59.8(2)
C(8) O(4) C(12) C(24) -65.0(2)
C(12) O(4) C(8) O(1) 7.8(3)
C(12) O(4) C(8) N(2) -179.41(15)
S(1) N(1) C(2) O(5) 128.58(16)
S(1) N(1) C(2) C(3) -52.99(18)
S(1) N(1) C(4) C(10) 41.16(14)
S(1) N(1) C(4) C(15) 155.36(15)
C(2) N(1) C(4) C(10) -179.50(13)
C(2) N(1) C(4) C(15) -65.3(2)
C(4) N(1) C(2) O(5) -5.6(2)
C(4) N(1) C(2) C(3) 172.82(13)
C(3) N(2) C(6) C(5) -112.7(2)
C(6) N(2) C(3) C(1) 116.5(2)
C(6) N(2) C(3) C(2) -99.19(18)
C(3) N(2) C(8) O(1) -115.6(2)
C(3) N(2) C(8) O(4) 71.2(2)
C(8) N(2) C(3) C(1) -129.5(2)
C(8) N(2) C(3) C(2) 14.8(2)
C(8) N(2) C(3) C(6) 114.0(2)
C(6) N(2) C(8) O(1) -34.1(3)
C(6) N(2) C(8) O(4) 152.73(16)
C(8) N(2) C(6) C(3) -119.2(2)
C(8) N(2) C(6) C(5) 128.0(2)
O(5) C(2) C(3) N(2) -14.7(2)
O(5) C(2) C(3) C(1) 128.92(19)
O(5) C(2) C(3) C(6) -78.3(2)
N(1) C(2) C(3) N(2) 166.89(13)
N(1) C(2) C(3) C(1) -49.4(2)
N(1) C(2) C(3) C(6) 103.37(17)
N(2) C(3) C(6) C(5) 106.4(2)
C(1) C(3) C(6) N(2) -100.10(19)
C(1) C(3) C(6) C(5) 6.3(2)
C(2) C(3) C(6) N(2) 109.5(2)
C(2) C(3) C(6) C(5) -144.09(18)
N(1) C(4) C(10) C(9) -33.51(19)
N(1) C(4) C(10) C(16) 92.56(19)
N(1) C(4) C(10) C(19) -160.36(15)
N(1) C(4) C(15) C(20) -122.6(2)
C(10) C(4) C(15) C(20) -7.6(2)
C(15) C(4) C(10) C(9) -155.21(19)
C(15) C(4) C(10) C(16) -29.1(2)
C(15) C(4) C(10) C(19) 77.9(2)
C(6) C(5) C(11) C(7) 179.37(17)
C(11) C(5) C(6) N(2) 177.97(15)
C(11) C(5) C(6) C(3) 108.9(2)
C(6) C(5) C(13) C(23) -178.8(2)
C(13) C(5) C(6) N(2) -3.3(2)
C(13) C(5) C(6) C(3) -72.3(2)
C(11) C(5) C(13) C(23) -0.1(2)
C(13) C(5) C(11) C(7) 0.6(2)
C(11) C(7) C(17) C(23) 0.6(3)
C(17) C(7) C(11) C(5) -0.8(3)
S(1) C(9) C(10) C(4) 12.1(2)
S(1) C(9) C(10) C(16) -105.30(17)
S(1) C(9) C(10) C(19) 132.30(16)
C(4) C(10) C(16) C(14) -67.1(2)
C(4) C(10) C(16) C(20) 52.5(2)
C(4) C(10) C(16) C(22) 169.8(2)
C(4) C(10) C(19) C(25) -68.6(2)
C(9) C(10) C(16) C(14) 53.4(2)
C(9) C(10) C(16) C(20) 172.97(18)
C(9) C(10) C(16) C(22) -69.7(2)
C(9) C(10) C(19) C(25) 169.37(19)
C(16) C(10) C(19) C(25) 39.3(2)
C(19) C(10) C(16) C(14) -176.9(2)
C(19) C(10) C(16) C(20) -57.3(2)
C(19) C(10) C(16) C(22) 60.0(3)
C(5) C(13) C(23) C(17) -0.2(3)
C(4) C(15) C(20) C(16) 42.9(2)
C(4) C(15) C(20) C(25) -66.4(3)
C(10) C(16) C(20) C(15) -58.18(18)
C(10) C(16) C(20) C(25) 54.79(18)
C(14) C(16) C(20) C(15) 61.4(2)
C(14) C(16) C(20) C(25) 174.35(17)
C(22) C(16) C(20) C(15) -174.23(17)
C(22) C(16) C(20) C(25) -61.3(2)
C(7) C(17) C(23) C(13) -0.1(3)
C(10) C(19) C(25) C(20) -3.9(2)
C(15) C(20) C(25) C(19) 75.1(2)
C(16) C(20) C(25) C(19) -33.5(2)
